data_9015800
loop_
_publ_author_name
'Bosi, F.'
'Reznitskii, L.'
'Skogby, H.'

_publ_section_title
;
 Oxy-chromium-dravite, NaCr3(Cr4Mg2)(Si6O18)(BO3)3(OH)3O,
 a new mineral species of the tourmaline supergroup
;
_journal_name_full 'American Mineralogist'
_journal_page_first 2024
_journal_page_last 2030
_journal_paper_doi 10.2138/am.2012.4210
_journal_volume 97
_journal_year 2012
_chemical_compound_source 'Pereval marble quarry, Sludyanka, Lake Baikal, Russia'
_chemical_formula_sum 'Al0.798 B3 Cr5.322 F0.46 H2.67 Mg2.073 Na O30.54 Si5.898 Ti0.039 V0.87'
_chemical_name_mineral Oxy-chromium-dravite
_space_group_IT_number 160
_symmetry_space_group_name_Hall 'R 3 -2"'
_symmetry_space_group_name_H-M 'R 3 m :H'
_cell_angle_alpha 90
_cell_angle_beta 90
_cell_angle_gamma 120
_cell_formula_units_Z 3
_cell_length_a 16.1121
_cell_length_b 16.1121
_cell_length_c 7.3701
_cell_volume 1656.946
_database_code_amcsd 0019734
_exptl_crystal_density_diffrn 3.355
_cod_original_sg_symbol_H-M 'R 3 m'
_cod_original_formula_sum 'Na Cr5.322 V.87 Mg2.073 Ti.039 Al.798 B3 Si5.898 O30.54 F.46 H2.67'
_cod_database_code 9015800

loop_
_space_group_symop_operation_xyz
x,y,z
2/3+x,1/3+y,1/3+z
1/3+x,2/3+y,2/3+z
x,x-y,z
2/3+x,1/3+x-y,1/3+z
1/3+x,2/3+x-y,2/3+z
-y,-x,z
2/3-y,1/3-x,1/3+z
1/3-y,2/3-x,2/3+z
-x+y,y,z
2/3-x+y,1/3+y,1/3+z
1/3-x+y,2/3+y,2/3+z
-y,x-y,z
2/3-y,1/3+x-y,1/3+z
1/3-y,2/3+x-y,2/3+z
-x+y,-x,z
2/3-x+y,1/3-x,1/3+z
1/3-x+y,2/3-x,2/3+z

loop_
_atom_site_aniso_label
_atom_site_aniso_U_11
_atom_site_aniso_U_22
_atom_site_aniso_U_33
_atom_site_aniso_U_12
_atom_site_aniso_U_13
_atom_site_aniso_U_23
NaX 0.02550 0.02550 0.02120 0.01270 0.00000 0.00000
CrY 0.00427 0.00430 0.00604 0.00213 -0.00037 -0.00019
VY 0.00427 0.00430 0.00604 0.00213 -0.00037 -0.00019
MgY 0.00427 0.00430 0.00604 0.00213 -0.00037 -0.00019
TiY 0.00427 0.00430 0.00604 0.00213 -0.00037 -0.00019
CrZ 0.00414 0.00464 0.00480 0.00215 -0.00014 0.00033
MgZ 0.00414 0.00464 0.00480 0.00215 -0.00014 0.00033
AlZ 0.00414 0.00464 0.00480 0.00215 -0.00014 0.00033
B 0.00540 0.00560 0.00800 0.00280 0.00040 0.00080
Si 0.00451 0.00431 0.00567 0.00208 -0.00024 -0.00035
Al 0.00451 0.00431 0.00567 0.00208 -0.00024 -0.00035
O1 0.00480 0.00480 0.00800 0.00240 0.00000 0.00000
F1 0.00480 0.00480 0.00800 0.00240 0.00000 0.00000
O2 0.00440 0.00410 0.00740 0.00210 0.00066 0.00130
O3 0.00960 0.00890 0.00620 0.00480 0.00130 0.00064
O4 0.00680 0.01500 0.00830 0.00750 -0.00020 -0.00040
O5 0.01380 0.00600 0.00810 0.00690 0.00070 0.00035
O6 0.00750 0.00600 0.00460 0.00300 -0.00010 -0.00050
O7 0.00670 0.00590 0.00840 0.00110 -0.00160 -0.00150
O8 0.00510 0.00850 0.01320 0.00340 0.00070 0.00350

loop_
_atom_site_label
_atom_site_fract_x
_atom_site_fract_y
_atom_site_fract_z
_atom_site_occupancy
_atom_site_U_iso_or_equiv
_atom_site_type_symbol
_atom_site_attached_hydrogens
NaX 0.00000 0.00000 0.22700 1.00000 0.02400 Na 0
CrY 0.12308 0.06154 0.63874 0.65000 0.00487 Cr 0
VY 0.12308 0.06154 0.63874 0.29000 0.00487 V 0
MgY 0.12308 0.06154 0.63874 0.04700 0.00487 Mg 0
TiY 0.12308 0.06154 0.63874 0.01300 0.00487 Ti 0
CrZ 0.29760 0.26147 0.60855 0.56200 0.00455 Cr 0
MgZ 0.29760 0.26147 0.60855 0.32200 0.00455 Mg 0
AlZ 0.29760 0.26147 0.60855 0.11600 0.00455 Al 0
B 0.10930 0.21861 0.45480 1.00000 0.00630 B 0
Si 0.18944 0.18776 0.00000 0.98300 0.00489 Si 0
Al 0.18944 0.18776 0.00000 0.01700 0.00489 Al 0
O1 0.00000 0.00000 0.76490 0.54000 0.00590 O 0
F1 0.00000 0.00000 0.76490 0.46000 0.00590 F 0
O2 0.06015 0.12030 0.49116 1.00000 0.00532 O 0
O3 0.25501 0.12751 0.50900 1.00000 0.00814 O 0
H3 0.25070 0.12530 0.37600 0.89000 0.01200 H 0
O4 0.09250 0.18500 0.07148 1.00000 0.00910 O 0
O5 0.18209 0.09105 0.09007 1.00000 0.00848 O 0
O6 0.19072 0.18146 0.78133 1.00000 0.00620 O 0
O7 0.28246 0.28199 0.07220 1.00000 0.00794 O 0
O8 0.20649 0.26678 0.43700 1.00000 0.00893 O 0

loop_
_cod_changelog_entry_id
_cod_changelog_entry_author
_cod_changelog_entry_date
_cod_changelog_entry_text
1
;cod-tools version 3.8.0
Id: cif_guess_AMCSD_atom_types 9581 2023-05-17 12:35:41Z saulius
;
2023-05-23T09:21:23+03:00
;Derived atom types and hydrogen counts
from atom names that follow the AMCSD naming convention
(Wat == water, O-H == hydroxyl).
;

loop_
_cod_related_entry_id
_cod_related_entry_database
_cod_related_entry_code
1 AMCSD 0019734
